data_4512668
loop_
_publ_author_name
'Wang, Ya-Wen'
'Liu, Shun-Bang'
'Yang, Yan-Ling'
'Wang, Peng-Zhi'
'Zhang, Ai-Jiang'
'Peng, Yu'

_publ_section_title
;
 A Terbium(III)-Complex-Based On-Off Fluorescent Chemosensor for Phosphate
 Anions in Aqueous Solution and Its Application in Molecular Logic Gates.
;
_journal_issue 7
_journal_name_full 'ACS applied materials &amp; interfaces'
_journal_page_first 4415
_journal_page_last 4422
_journal_paper_doi 10.1021/am5089346
_journal_volume 7
_journal_year 2015
_chemical_formula_sum 'C82 H92 Gd2 N6 O26 S2'
_chemical_formula_weight 1956.26
_chemical_name_systematic
; 
 ? 
;
_space_group_IT_number 2
_symmetry_cell_setting triclinic
_symmetry_space_group_name_Hall '-P 1'
_symmetry_space_group_name_H-M 'P -1'
_atom_sites_solution_hydrogens geom
_atom_sites_solution_primary direct
_atom_sites_solution_secondary difmap
_audit_creation_method SHELXL-97
_cell_angle_alpha 81.863(2)
_cell_angle_beta 85.156(2)
_cell_angle_gamma 79.801(2)
_cell_formula_units_Z 1
_cell_length_a 13.008(2)
_cell_length_b 13.602(3)
_cell_length_c 15.960(3)
_cell_measurement_reflns_used 3992
_cell_measurement_temperature 293(2)
_cell_measurement_theta_max 21.31
_cell_measurement_theta_min 2.23
_cell_volume 2746.2(9)
_computing_cell_refinement 'Bruker SMART'
_computing_data_collection 'Bruker SMART'
_computing_data_reduction 'Bruker SAINT'
_computing_molecular_graphics 'Bruker SHELXTL'
_computing_publication_material 'Bruker SHELXTL'
_computing_structure_refinement 'SHELXL-97 (Sheldrick, 1997)'
_computing_structure_solution 'SHELXS-97 (Sheldrick, 1990)'
_diffrn_ambient_temperature 293(2)
_diffrn_measured_fraction_theta_full 0.986
_diffrn_measured_fraction_theta_max 0.986
_diffrn_measurement_device_type 'CCD area detector'
_diffrn_measurement_method 'phi and omega scans'
_diffrn_radiation_monochromator graphite
_diffrn_radiation_source 'fine-focus sealed tube'
_diffrn_radiation_type MoK\a
_diffrn_radiation_wavelength 0.71073
_diffrn_reflns_av_R_equivalents 0.0379
_diffrn_reflns_av_sigmaI/netI 0.1007
_diffrn_reflns_limit_h_max 15
_diffrn_reflns_limit_h_min -15
_diffrn_reflns_limit_k_max 16
_diffrn_reflns_limit_k_min -15
_diffrn_reflns_limit_l_max 19
_diffrn_reflns_limit_l_min 0
_diffrn_reflns_number 23770
_diffrn_reflns_theta_full 25.30
_diffrn_reflns_theta_max 25.30
_diffrn_reflns_theta_min 2.11
_exptl_absorpt_coefficient_mu 1.297
_exptl_absorpt_correction_T_max 0.752
_exptl_absorpt_correction_T_min 0.702
_exptl_absorpt_correction_type multi-scan
_exptl_absorpt_process_details sadabs
_exptl_crystal_colour colorless
_exptl_crystal_density_diffrn 1.183
_exptl_crystal_density_method 'not measured'
_exptl_crystal_description block
_exptl_crystal_F_000 994
_exptl_crystal_size_max 0.28
_exptl_crystal_size_mid 0.25
_exptl_crystal_size_min 0.22
_platon_squeeze_details
;
;
_refine_diff_density_max 1.030
_refine_diff_density_min -1.416
_refine_diff_density_rms 0.117
_refine_ls_extinction_method none
_refine_ls_goodness_of_fit_ref 0.968
_refine_ls_hydrogen_treatment constr
_refine_ls_matrix_type full
_refine_ls_number_parameters 540
_refine_ls_number_reflns 9879
_refine_ls_number_restraints 0
_refine_ls_restrained_S_all 0.968
_refine_ls_R_factor_all 0.0809
_refine_ls_R_factor_gt 0.0498
_refine_ls_shift/su_max 0.003
_refine_ls_shift/su_mean 0.000
_refine_ls_structure_factor_coef Fsqd
_refine_ls_weighting_details 'calc w=1/[\s^2^(Fo^2^)+(0.0622P)^2^+0.0000P] where P=(Fo^2^+2Fc^2^)/3'
_refine_ls_weighting_scheme calc
_refine_ls_wR_factor_gt 0.1148
_refine_ls_wR_factor_ref 0.1248
_reflns_number_gt 6869
_reflns_number_total 9879
_reflns_threshold_expression >2sigma(I)
_cod_data_source_file am5089346_si_005.cif
_cod_data_source_block 5
_cod_depositor_comments
;
The following automatic conversions were performed:

'_symmetry_cell_setting' value 'Triclinic' changed to 'triclinic'
according to
/usr/data/users/saulius/crontab/automatic-downloads/rss-feeds/ACS/lib/dictionaries/cif_core.dic
dictionary named 'cif_core.dic' version 2.4.2 from 2011-04-26.

Automatic conversion script
Id: cif_fix_values 3008 2015-01-20 13:52:24Z robertas 

 Adding full bibliography for 4512667--4512670.cif.
;
_cod_original_sg_symbol_H-M P-1
_cod_original_formula_sum 'C82 H92 Gd2 N6 O26 S2 '
_cod_database_code 4512668

loop_
_symmetry_equiv_pos_as_xyz
'x, y, z'
'-x, -y, -z'

loop_
_atom_site_label
_atom_site_type_symbol
_atom_site_fract_x
_atom_site_fract_y
_atom_site_fract_z
_atom_site_U_iso_or_equiv
_atom_site_adp_type
_atom_site_occupancy
_atom_site_symmetry_multiplicity
_atom_site_calc_flag
_atom_site_refinement_flags
Gd1 Gd 0.12113(2) 0.89089(2) 0.470707(19) 0.02725(11) Uani 1 1 d .
S1 S 0.27728(13) 0.98674(13) 0.94573(10) 0.0415(4) Uani 1 1 d .
O6 O 0.2697(3) 1.1020(3) 0.6769(2) 0.0382(10) Uani 1 1 d .
O3 O 0.1004(3) 0.8949(3) 0.8030(2) 0.0326(10) Uani 1 1 d .
O7 O 0.2298(3) 1.0001(3) 0.5223(3) 0.0354(10) Uani 1 1 d .
O8 O 0.0633(3) 1.0680(3) 0.5244(2) 0.0320(9) Uani 1 1 d .
O4 O 0.0584(3) 0.8654(3) 0.6165(2) 0.0362(10) Uani 1 1 d .
O9 O 0.0500(3) 1.2016(3) 0.7635(3) 0.0437(11) Uani 1 1 d .
O11 O -0.0832(3) 1.2777(3) 0.5366(3) 0.0449(11) Uani 1 1 d .
O5 O -0.0906(3) 0.9701(3) 0.6417(2) 0.0389(10) Uani 1 1 d .
O12 O 0.2603(3) 0.7747(3) 0.5460(3) 0.0458(12) Uani 1 1 d .
O10 O -0.0781(3) 1.1725(3) 0.6540(3) 0.0435(11) Uani 1 1 d .
C25 C 0.1586(4) 1.0733(5) 0.5319(3) 0.0272(13) Uani 1 1 d .
N1 N 0.2626(4) 1.0062(4) 0.8466(3) 0.0339(12) Uani 1 1 d .
H1 H 0.3175 0.9906 0.8141 0.041 Uiso 1 1 calc R
C10 C 0.0187(4) 0.8402(4) 0.8147(4) 0.0308(14) Uani 1 1 d .
O13 O 0.2816(3) 0.8798(3) 0.3787(3) 0.0454(11) Uani 1 1 d .
C9 C 0.0727(4) 0.9936(4) 0.8314(4) 0.0323(14) Uani 1 1 d .
H9A H 0.0603 0.9870 0.8925 0.039 Uiso 1 1 calc R
H9B H 0.0097 1.0303 0.8058 0.039 Uiso 1 1 calc R
O1 O 0.2057(4) 1.0608(3) 0.9865(3) 0.0547(13) Uani 1 1 d .
C8 C 0.1640(4) 1.0485(4) 0.8041(4) 0.0289(13) Uani 1 1 d .
C28 C 0.0389(5) 1.3007(4) 0.7285(4) 0.0344(15) Uani 1 1 d .
C19 C 0.2432(4) 1.1800(4) 0.6132(4) 0.0303(14) Uani 1 1 d .
C18 C 0.1896(5) 1.0415(5) 0.7095(3) 0.0343(15) Uani 1 1 d .
H18A H 0.2143 0.9718 0.7011 0.041 Uiso 1 1 calc R
H18B H 0.1269 1.0654 0.6788 0.041 Uiso 1 1 calc R
C22 C 0.1992(6) 1.3416(5) 0.4919(5) 0.055(2) Uani 1 1 d .
H22 H 0.1855 1.3957 0.4494 0.067 Uiso 1 1 calc R
C34 C -0.0618(4) 1.2553(5) 0.6137(4) 0.0386(16) Uani 1 1 d .
C16 C -0.0187(5) 0.8952(4) 0.6602(4) 0.0318(14) Uani 1 1 d .
O2 O 0.3877(3) 0.9771(4) 0.9539(3) 0.0572(13) Uani 1 1 d .
C33 C -0.0157(4) 1.3280(4) 0.6551(4) 0.0348(15) Uani 1 1 d .
C15 C -0.0395(4) 0.8376(4) 0.7460(3) 0.0301(14) Uani 1 1 d .
N2 N 0.3466(4) 0.6870(4) 0.6559(4) 0.0554(16) Uani 1 1 d .
C24 C 0.1874(4) 1.1712(4) 0.5454(3) 0.0281(13) Uani 1 1 d .
C32 C -0.0256(5) 1.4260(5) 0.6187(5) 0.0490(18) Uani 1 1 d .
H32 H -0.0601 1.4454 0.5688 0.059 Uiso 1 1 calc R
C37 C 0.3516(8) 0.6617(8) 0.7476(6) 0.103(4) Uani 1 1 d .
H37A H 0.3206 0.6027 0.7661 0.155 Uiso 1 1 calc R
H37B H 0.3142 0.7169 0.7752 0.155 Uiso 1 1 calc R
H37C H 0.4234 0.6488 0.7620 0.155 Uiso 1 1 calc R
C29 C 0.0779(5) 1.3711(5) 0.7638(4) 0.0412(16) Uani 1 1 d .
H29 H 0.1133 1.3513 0.8132 0.049 Uiso 1 1 calc R
C21 C 0.2558(5) 1.3505(5) 0.5591(5) 0.0498(18) Uani 1 1 d .
C12 C -0.0776(5) 0.7261(5) 0.9050(4) 0.0436(17) Uani 1 1 d .
C20 C 0.2769(5) 1.2688(5) 0.6196(4) 0.0399(16) Uani 1 1 d .
H20 H 0.3144 1.2734 0.6656 0.048 Uiso 1 1 calc R
C27 C 0.1321(5) 1.1604(5) 0.8178(4) 0.0411(16) Uani 1 1 d .
H27A H 0.1084 1.1659 0.8765 0.049 Uiso 1 1 calc R
H27B H 0.1910 1.1958 0.8036 0.049 Uiso 1 1 calc R
C23 C 0.1637(5) 1.2551(5) 0.4871(4) 0.0428(17) Uani 1 1 d .
H23 H 0.1220 1.2524 0.4433 0.051 Uiso 1 1 calc R
C31 C 0.0147(6) 1.4977(5) 0.6546(5) 0.061(2) Uani 1 1 d .
H31 H 0.0066 1.5641 0.6286 0.073 Uiso 1 1 calc R
C36 C 0.2686(5) 0.7487(5) 0.6211(5) 0.0487(19) Uani 1 1 d .
H36 H 0.2144 0.7752 0.6575 0.058 Uiso 1 1 calc R
C14 C -0.1163(5) 0.7769(5) 0.7594(4) 0.0455(17) Uani 1 1 d .
H14 H -0.1560 0.7729 0.7146 0.055 Uiso 1 1 calc R
C11 C 0.0001(5) 0.7863(5) 0.8928(4) 0.0413(16) Uani 1 1 d .
H11 H 0.0397 0.7901 0.9378 0.050 Uiso 1 1 calc R
C13 C -0.1353(5) 0.7225(5) 0.8371(4) 0.0484(18) Uani 1 1 d .
H13 H -0.1876 0.6830 0.8439 0.058 Uiso 1 1 calc R
C5 C 0.2413(5) 0.8679(5) 0.9864(4) 0.0436(17) Uani 1 1 d .
C6 C 0.2834(6) 0.7853(6) 0.9486(5) 0.060(2) Uani 1 1 d .
H6 H 0.3263 0.7916 0.8991 0.072 Uiso 1 1 calc R
C7 C 0.2626(7) 0.6934(6) 0.9835(6) 0.079(3) Uani 1 1 d .
H7 H 0.2934 0.6368 0.9584 0.095 Uiso 1 1 calc R
C1 C 0.1724(7) 0.5780(7) 1.0929(7) 0.105(4) Uani 1 1 d .
H1A H 0.1303 0.5554 1.0553 0.158 Uiso 1 1 calc R
H1B H 0.1352 0.5818 1.1472 0.158 Uiso 1 1 calc R
H1C H 0.2368 0.5313 1.0993 0.158 Uiso 1 1 calc R
C3 C 0.1539(7) 0.7670(8) 1.0928(6) 0.078(3) Uani 1 1 d .
H3 H 0.1092 0.7620 1.1413 0.094 Uiso 1 1 calc R
C4 C 0.1776(6) 0.8590(6) 1.0580(5) 0.059(2) Uani 1 1 d .
H4 H 0.1497 0.9159 1.0837 0.071 Uiso 1 1 calc R
C26 C 0.2888(7) 1.4503(6) 0.5676(6) 0.086(3) Uani 1 1 d .
H26A H 0.3460 1.4611 0.5273 0.129 Uiso 1 1 calc R
H26B H 0.3103 1.4487 0.6239 0.129 Uiso 1 1 calc R
H26C H 0.2309 1.5040 0.5570 0.129 Uiso 1 1 calc R
C17 C -0.0970(7) 0.6686(6) 0.9908(5) 0.072(2) Uani 1 1 d .
H17A H -0.1542 0.6330 0.9893 0.108 Uiso 1 1 calc R
H17B H -0.1140 0.7147 1.0322 0.108 Uiso 1 1 calc R
H17C H -0.0353 0.6213 1.0058 0.108 Uiso 1 1 calc R
C30 C 0.0665(5) 1.4705(5) 0.7285(5) 0.0464(18) Uani 1 1 d .
C35 C 0.1110(7) 1.5489(6) 0.7677(6) 0.080(3) Uani 1 1 d .
H35A H 0.1792 1.5201 0.7868 0.120 Uiso 1 1 calc R
H35B H 0.0656 1.5694 0.8149 0.120 Uiso 1 1 calc R
H35C H 0.1163 1.6063 0.7260 0.120 Uiso 1 1 calc R
C39 C 0.2904(5) 0.9147(5) 0.3036(4) 0.0465(18) Uani 1 1 d .
H39 H 0.2295 0.9449 0.2773 0.056 Uiso 1 1 calc R
N3 N 0.3784(4) 0.9124(4) 0.2580(3) 0.0491(15) Uani 1 1 d .
C40 C 0.4772(5) 0.8656(7) 0.2952(5) 0.073(3) Uani 1 1 d .
H40A H 0.4650 0.8478 0.3551 0.110 Uiso 1 1 calc R
H40B H 0.5257 0.9122 0.2852 0.110 Uiso 1 1 calc R
H40C H 0.5059 0.8061 0.2696 0.110 Uiso 1 1 calc R
C41 C 0.3833(8) 0.9586(8) 0.1705(5) 0.103(4) Uani 1 1 d .
H41A H 0.4081 0.9076 0.1343 0.155 Uiso 1 1 calc R
H41B H 0.4302 1.0067 0.1638 0.155 Uiso 1 1 calc R
H41C H 0.3147 0.9922 0.1555 0.155 Uiso 1 1 calc R
C38 C 0.4330(6) 0.6440(6) 0.6031(6) 0.084(3) Uani 1 1 d .
H38A H 0.4187 0.6643 0.5446 0.126 Uiso 1 1 calc R
H38B H 0.4427 0.5719 0.6149 0.126 Uiso 1 1 calc R
H38C H 0.4953 0.6671 0.6146 0.126 Uiso 1 1 calc R
C2 C 0.1963(8) 0.6821(7) 1.0560(7) 0.082(3) Uani 1 1 d .

loop_
_atom_site_aniso_label
_atom_site_aniso_U_11
_atom_site_aniso_U_22
_atom_site_aniso_U_33
_atom_site_aniso_U_23
_atom_site_aniso_U_13
_atom_site_aniso_U_12
Gd1 0.02235(16) 0.03055(18) 0.02922(17) -0.00464(12) -0.00381(11) -0.00373(11)
S1 0.0451(10) 0.0474(10) 0.0335(9) -0.0063(8) -0.0112(8) -0.0066(8)
O6 0.033(2) 0.049(3) 0.036(2) 0.005(2) -0.0055(19) -0.021(2)
O3 0.029(2) 0.034(2) 0.037(2) -0.0058(19) 0.0006(18) -0.0108(19)
O7 0.024(2) 0.038(3) 0.048(3) -0.014(2) -0.0036(19) -0.008(2)
O8 0.024(2) 0.042(3) 0.032(2) -0.0079(19) -0.0036(17) -0.0059(18)
O4 0.023(2) 0.055(3) 0.025(2) -0.003(2) 0.0069(18) 0.001(2)
O9 0.048(3) 0.034(3) 0.051(3) -0.001(2) -0.020(2) -0.008(2)
O11 0.056(3) 0.035(3) 0.046(3) -0.003(2) -0.018(2) -0.007(2)
O5 0.042(3) 0.035(2) 0.034(2) 0.0009(19) -0.004(2) 0.004(2)
O12 0.037(3) 0.043(3) 0.054(3) 0.005(2) -0.018(2) 0.001(2)
O10 0.050(3) 0.037(3) 0.048(3) -0.007(2) -0.011(2) -0.014(2)
C25 0.022(3) 0.043(4) 0.017(3) -0.009(3) -0.002(2) -0.002(3)
N1 0.025(3) 0.049(3) 0.029(3) -0.005(2) -0.004(2) -0.006(2)
C10 0.027(3) 0.030(3) 0.034(3) -0.006(3) 0.002(3) -0.002(3)
O13 0.035(3) 0.064(3) 0.033(3) -0.003(2) 0.001(2) -0.004(2)
C9 0.031(3) 0.037(4) 0.032(3) -0.009(3) 0.008(3) -0.014(3)
O1 0.065(3) 0.056(3) 0.041(3) -0.015(2) -0.009(2) 0.006(3)
C8 0.024(3) 0.029(3) 0.036(3) -0.007(3) -0.003(3) -0.008(3)
C28 0.033(3) 0.028(4) 0.045(4) -0.010(3) -0.008(3) -0.004(3)
C19 0.030(3) 0.029(3) 0.033(3) -0.003(3) 0.003(3) -0.012(3)
C18 0.043(4) 0.034(4) 0.029(3) 0.000(3) -0.003(3) -0.018(3)
C22 0.057(5) 0.033(4) 0.071(5) 0.010(4) -0.009(4) -0.004(4)
C34 0.024(3) 0.042(4) 0.049(4) -0.011(3) -0.002(3) 0.002(3)
C16 0.031(3) 0.032(4) 0.033(3) -0.001(3) -0.007(3) -0.007(3)
O2 0.044(3) 0.076(4) 0.055(3) -0.002(3) -0.021(2) -0.018(3)
C33 0.029(3) 0.029(4) 0.048(4) -0.008(3) 0.000(3) -0.007(3)
C15 0.030(3) 0.031(3) 0.027(3) -0.003(3) -0.002(3) 0.000(3)
N2 0.040(3) 0.053(4) 0.071(4) 0.004(3) -0.024(3) -0.003(3)
C24 0.029(3) 0.026(3) 0.029(3) -0.004(3) 0.000(3) -0.005(3)
C32 0.058(5) 0.030(4) 0.060(5) -0.003(3) -0.024(4) -0.005(3)
C37 0.105(8) 0.115(8) 0.086(7) 0.034(6) -0.053(6) -0.019(7)
C29 0.038(4) 0.040(4) 0.049(4) -0.011(3) -0.010(3) -0.008(3)
C21 0.050(4) 0.029(4) 0.073(5) -0.005(4) -0.001(4) -0.015(3)
C12 0.052(4) 0.043(4) 0.035(4) -0.001(3) 0.011(3) -0.016(3)
C20 0.037(4) 0.043(4) 0.046(4) -0.014(3) 0.000(3) -0.020(3)
C27 0.036(4) 0.040(4) 0.049(4) -0.007(3) -0.011(3) -0.006(3)
C23 0.044(4) 0.039(4) 0.042(4) 0.002(3) 0.002(3) -0.007(3)
C31 0.063(5) 0.030(4) 0.088(6) 0.001(4) -0.013(5) -0.005(4)
C36 0.038(4) 0.042(4) 0.066(5) 0.010(4) -0.023(4) -0.009(3)
C14 0.039(4) 0.061(5) 0.041(4) 0.000(3) -0.015(3) -0.021(4)
C11 0.045(4) 0.047(4) 0.033(4) 0.003(3) -0.007(3) -0.016(3)
C13 0.044(4) 0.053(5) 0.052(4) 0.007(4) 0.000(3) -0.030(4)
C5 0.042(4) 0.051(4) 0.034(4) 0.001(3) -0.002(3) 0.000(3)
C6 0.066(5) 0.043(5) 0.065(5) -0.004(4) 0.018(4) -0.005(4)
C7 0.083(6) 0.052(5) 0.092(7) -0.001(5) 0.008(5) 0.003(5)
C1 0.088(7) 0.080(7) 0.134(9) 0.036(6) 0.004(6) -0.022(6)
C3 0.072(6) 0.087(7) 0.063(6) 0.020(5) 0.011(5) -0.012(6)
C4 0.060(5) 0.069(6) 0.046(4) -0.004(4) -0.001(4) -0.005(4)
C26 0.109(8) 0.054(5) 0.106(7) -0.007(5) -0.015(6) -0.043(5)
C17 0.096(7) 0.073(6) 0.053(5) 0.007(4) 0.000(5) -0.044(5)
C30 0.040(4) 0.038(4) 0.065(5) -0.021(4) -0.010(4) -0.003(3)
C35 0.088(6) 0.043(5) 0.120(8) -0.027(5) -0.031(6) -0.017(5)
C39 0.033(4) 0.063(5) 0.039(4) -0.004(4) -0.004(3) 0.002(3)
N3 0.039(3) 0.069(4) 0.041(3) -0.009(3) 0.001(3) -0.015(3)
C40 0.035(4) 0.118(8) 0.068(6) -0.020(5) 0.008(4) -0.013(5)
C41 0.094(7) 0.155(10) 0.053(6) 0.012(6) 0.015(5) -0.032(7)
C38 0.053(5) 0.063(6) 0.135(9) -0.008(6) -0.030(6) -0.001(4)
C2 0.074(6) 0.069(6) 0.099(8) 0.035(6) -0.027(6) -0.024(5)

loop_
_atom_type_symbol
_atom_type_description
_atom_type_scat_dispersion_real
_atom_type_scat_dispersion_imag
_atom_type_scat_source
C C 0.0033 0.0016 'International Tables Vol C Tables 4.2.6.8 and 6.1.1.4'
H H 0.0000 0.0000 'International Tables Vol C Tables 4.2.6.8 and 6.1.1.4'
Gd Gd -0.1653 3.9035 'International Tables Vol C Tables 4.2.6.8 and 6.1.1.4'
N N 0.0061 0.0033 'International Tables Vol C Tables 4.2.6.8 and 6.1.1.4'
O O 0.0106 0.0060 'International Tables Vol C Tables 4.2.6.8 and 6.1.1.4'
S S 0.1246 0.1234 'International Tables Vol C Tables 4.2.6.8 and 6.1.1.4'

loop_
_geom_angle_atom_site_label_1
_geom_angle_atom_site_label_2
_geom_angle_atom_site_label_3
_geom_angle
_geom_angle_site_symmetry_1
_geom_angle_site_symmetry_3
O8 Gd1 O4 72.37(13) 2_576 .
O8 Gd1 O5 77.18(13) 2_576 2_576
O4 Gd1 O5 133.59(14) . 2_576
O8 Gd1 O10 77.41(14) 2_576 2_576
O4 Gd1 O10 131.87(15) . 2_576
O5 Gd1 O10 71.35(14) 2_576 2_576
O8 Gd1 O13 145.26(13) 2_576 .
O4 Gd1 O13 142.37(13) . .
O5 Gd1 O13 74.20(14) 2_576 .
O10 Gd1 O13 75.10(15) 2_576 .
O8 Gd1 O11 82.05(14) 2_576 2_576
O4 Gd1 O11 85.62(15) . 2_576
O5 Gd1 O11 123.93(14) 2_576 2_576
O10 Gd1 O11 53.40(14) 2_576 2_576
O13 Gd1 O11 97.94(15) . 2_576
O8 Gd1 O12 139.88(14) 2_576 .
O4 Gd1 O12 73.46(14) . .
O5 Gd1 O12 142.88(14) 2_576 .
O10 Gd1 O12 111.97(15) 2_576 .
O13 Gd1 O12 71.44(15) . .
O11 Gd1 O12 74.97(14) 2_576 .
O8 Gd1 O7 121.47(13) 2_576 .
O4 Gd1 O7 84.07(14) . .
O5 Gd1 O7 82.91(14) 2_576 .
O10 Gd1 O7 144.06(14) 2_576 .
O13 Gd1 O7 73.99(14) . .
O11 Gd1 O7 149.50(14) 2_576 .
O12 Gd1 O7 74.58(14) . .
O8 Gd1 O8 70.87(14) 2_576 .
O4 Gd1 O8 71.41(13) . .
O5 Gd1 O8 65.90(13) 2_576 .
O10 Gd1 O8 130.97(13) 2_576 .
O13 Gd1 O8 113.39(14) . .
O11 Gd1 O8 148.56(14) 2_576 .
O12 Gd1 O8 116.46(13) . .
O7 Gd1 O8 50.79(12) . .
O8 Gd1 C34 76.55(15) 2_576 2_576
O4 Gd1 C34 108.47(17) . 2_576
O5 Gd1 C34 97.23(17) 2_576 2_576
O10 Gd1 C34 26.65(16) 2_576 2_576
O13 Gd1 C34 87.88(16) . 2_576
O11 Gd1 C34 26.88(16) 2_576 2_576
O12 Gd1 C34 95.14(16) . 2_576
O7 Gd1 C34 161.18(15) . 2_576
O8 Gd1 C34 145.79(14) . 2_576
O8 Gd1 C25 96.65(15) 2_576 .
O4 Gd1 C25 78.28(14) . .
O5 Gd1 C25 71.35(14) 2_576 .
O10 Gd1 C25 142.62(14) 2_576 .
O13 Gd1 C25 92.50(15) . .
O11 Gd1 C25 163.41(14) 2_576 .
O12 Gd1 C25 96.40(15) . .
O7 Gd1 C25 25.12(13) . .
O8 Gd1 C25 25.79(12) . .
C34 Gd1 C25 167.94(16) 2_576 .
O8 Gd1 Gd1 37.65(9) 2_576 2_576
O4 Gd1 Gd1 67.56(9) . 2_576
O5 Gd1 Gd1 66.88(9) 2_576 2_576
O10 Gd1 Gd1 107.30(10) 2_576 2_576
O13 Gd1 Gd1 137.16(11) . 2_576
O11 Gd1 Gd1 118.12(10) 2_576 2_576
O12 Gd1 Gd1 137.01(11) . 2_576
O7 Gd1 Gd1 83.92(9) . 2_576
O8 Gd1 Gd1 33.22(8) . 2_576
C34 Gd1 Gd1 113.56(12) 2_576 2_576
C25 Gd1 Gd1 59.01(11) . 2_576
O1 S1 O2 120.1(3) . .
O1 S1 N1 109.2(3) . .
O2 S1 N1 105.3(3) . .
O1 S1 C5 106.4(3) . .
O2 S1 C5 106.9(3) . .
N1 S1 C5 108.4(3) . .
C19 O6 C18 117.2(4) . .
C10 O3 C9 113.2(4) . .
C25 O7 Gd1 97.5(3) . .
C25 O8 Gd1 160.9(4) . 2_576
C25 O8 Gd1 89.9(3) . .
Gd1 O8 Gd1 109.13(14) 2_576 .
C16 O4 Gd1 137.8(4) . .
C28 O9 C27 120.0(5) . .
C34 O11 Gd1 92.2(4) . 2_576
C16 O5 Gd1 137.1(4) . 2_576
C36 O12 Gd1 130.2(4) . .
C34 O10 Gd1 93.7(4) . 2_576
O7 C25 O8 121.3(5) . .
O7 C25 C24 119.0(5) . .
O8 C25 C24 119.5(5) . .
O7 C25 Gd1 57.4(3) . .
O8 C25 Gd1 64.3(3) . .
C24 C25 Gd1 168.3(4) . .
C8 N1 S1 126.9(4) . .
C8 N1 H1 116.5 . .
S1 N1 H1 116.5 . .
C11 C10 O3 119.4(5) . .
C11 C10 C15 121.6(6) . .
O3 C10 C15 118.9(5) . .
C39 O13 Gd1 126.9(4) . .
O3 C9 C8 106.8(4) . .
O3 C9 H9A 110.4 . .
C8 C9 H9A 110.4 . .
O3 C9 H9B 110.4 . .
C8 C9 H9B 110.4 . .
H9A C9 H9B 108.6 . .
N1 C8 C9 115.6(5) . .
N1 C8 C18 106.0(5) . .
C9 C8 C18 107.2(5) . .
N1 C8 C27 108.9(4) . .
C9 C8 C27 109.5(5) . .
C18 C8 C27 109.4(5) . .
C29 C28 O9 122.3(5) . .
C29 C28 C33 120.5(6) . .
O9 C28 C33 117.2(5) . .
C20 C19 O6 116.1(5) . .
C20 C19 C24 120.7(6) . .
O6 C19 C24 123.1(5) . .
O6 C18 C8 110.2(5) . .
O6 C18 H18A 109.6 . .
C8 C18 H18A 109.6 . .
O6 C18 H18B 109.6 . .
C8 C18 H18B 109.6 . .
H18A C18 H18B 108.1 . .
C23 C22 C21 120.7(7) . .
C23 C22 H22 119.7 . .
C21 C22 H22 119.7 . .
O10 C34 O11 120.2(6) . .
O10 C34 C33 120.9(6) . .
O11 C34 C33 118.9(6) . .
O10 C34 Gd1 59.7(3) . 2_576
O11 C34 Gd1 61.0(3) . 2_576
C33 C34 Gd1 172.4(4) . 2_576
O4 C16 O5 127.9(5) . .
O4 C16 C15 119.3(5) . .
O5 C16 C15 112.7(5) . .
C32 C33 C28 117.7(6) . .
C32 C33 C34 118.8(6) . .
C28 C33 C34 123.4(5) . .
C14 C15 C10 116.9(5) . .
C14 C15 C16 121.1(5) . .
C10 C15 C16 122.0(5) . .
C36 N2 C38 119.6(7) . .
C36 N2 C37 122.5(7) . .
C38 N2 C37 117.9(7) . .
C23 C24 C19 117.5(6) . .
C23 C24 C25 120.2(5) . .
C19 C24 C25 122.1(5) . .
C33 C32 C31 121.7(6) . .
C33 C32 H32 119.2 . .
C31 C32 H32 119.2 . .
N2 C37 H37A 109.5 . .
N2 C37 H37B 109.5 . .
H37A C37 H37B 109.5 . .
N2 C37 H37C 109.5 . .
H37A C37 H37C 109.5 . .
H37B C37 H37C 109.5 . .
C28 C29 C30 122.1(6) . .
C28 C29 H29 118.9 . .
C30 C29 H29 118.9 . .
C20 C21 C22 118.3(6) . .
C20 C21 C26 121.1(7) . .
C22 C21 C26 120.5(7) . .
C13 C12 C11 118.2(6) . .
C13 C12 C17 122.2(6) . .
C11 C12 C17 119.7(6) . .
C21 C20 C19 120.7(6) . .
C21 C20 H20 119.6 . .
C19 C20 H20 119.6 . .
O9 C27 C8 106.3(5) . .
O9 C27 H27A 110.5 . .
C8 C27 H27A 110.5 . .
O9 C27 H27B 110.5 . .
C8 C27 H27B 110.5 . .
H27A C27 H27B 108.7 . .
C22 C23 C24 121.8(7) . .
C22 C23 H23 119.1 . .
C24 C23 H23 119.1 . .
C30 C31 C32 120.2(6) . .
C30 C31 H31 119.9 . .
C32 C31 H31 119.9 . .
O12 C36 N2 126.1(7) . .
O12 C36 H36 116.9 . .
N2 C36 H36 116.9 . .
C13 C14 C15 121.9(6) . .
C13 C14 H14 119.0 . .
C15 C14 H14 119.0 . .
C10 C11 C12 120.6(6) . .
C10 C11 H11 119.7 . .
C12 C11 H11 119.7 . .
C14 C13 C12 120.8(6) . .
C14 C13 H13 119.6 . .
C12 C13 H13 119.6 . .
C6 C5 C4 120.3(7) . .
C6 C5 S1 119.6(5) . .
C4 C5 S1 119.9(6) . .
C7 C6 C5 119.5(7) . .
C7 C6 H6 120.2 . .
C5 C6 H6 120.2 . .
C6 C7 C2 121.5(9) . .
C6 C7 H7 119.3 . .
C2 C7 H7 119.3 . .
C2 C1 H1A 109.5 . .
C2 C1 H1B 109.5 . .
H1A C1 H1B 109.5 . .
C2 C1 H1C 109.5 . .
H1A C1 H1C 109.5 . .
H1B C1 H1C 109.5 . .
C4 C3 C2 120.0(8) . .
C4 C3 H3 120.0 . .
C2 C3 H3 120.0 . .
C5 C4 C3 120.7(8) . .
C5 C4 H4 119.7 . .
C3 C4 H4 119.7 . .
C21 C26 H26A 109.5 . .
C21 C26 H26B 109.5 . .
H26A C26 H26B 109.5 . .
C21 C26 H26C 109.5 . .
H26A C26 H26C 109.5 . .
H26B C26 H26C 109.5 . .
C12 C17 H17A 109.5 . .
C12 C17 H17B 109.5 . .
H17A C17 H17B 109.5 . .
C12 C17 H17C 109.5 . .
H17A C17 H17C 109.5 . .
H17B C17 H17C 109.5 . .
C29 C30 C31 117.7(6) . .
C29 C30 C35 122.0(6) . .
C31 C30 C35 120.3(7) . .
C30 C35 H35A 109.5 . .
C30 C35 H35B 109.5 . .
H35A C35 H35B 109.5 . .
C30 C35 H35C 109.5 . .
H35A C35 H35C 109.5 . .
H35B C35 H35C 109.5 . .
O13 C39 N3 125.1(6) . .
O13 C39 H39 117.5 . .
N3 C39 H39 117.5 . .
C39 N3 C41 122.0(6) . .
C39 N3 C40 120.4(6) . .
C41 N3 C40 117.5(6) . .
N3 C40 H40A 109.5 . .
N3 C40 H40B 109.5 . .
H40A C40 H40B 109.5 . .
N3 C40 H40C 109.5 . .
H40A C40 H40C 109.5 . .
H40B C40 H40C 109.5 . .
N3 C41 H41A 109.5 . .
N3 C41 H41B 109.5 . .
H41A C41 H41B 109.5 . .
N3 C41 H41C 109.5 . .
H41A C41 H41C 109.5 . .
H41B C41 H41C 109.5 . .
N2 C38 H38A 109.5 . .
N2 C38 H38B 109.5 . .
H38A C38 H38B 109.5 . .
N2 C38 H38C 109.5 . .
H38A C38 H38C 109.5 . .
H38B C38 H38C 109.5 . .
C3 C2 C7 117.9(8) . .
C3 C2 C1 121.8(10) . .
C7 C2 C1 120.3(10) . .

loop_
_geom_bond_atom_site_label_1
_geom_bond_atom_site_label_2
_geom_bond_distance
_geom_bond_site_symmetry_2
Gd1 O8 2.362(4) 2_576
Gd1 O4 2.398(4) .
Gd1 O5 2.418(4) 2_576
Gd1 O10 2.422(4) 2_576
Gd1 O13 2.443(4) .
Gd1 O11 2.450(4) 2_576
Gd1 O12 2.457(4) .
Gd1 O7 2.484(4) .
Gd1 O8 2.633(4) .
Gd1 C34 2.800(7) 2_576
Gd1 C25 2.923(6) .
S1 O1 1.434(5) .
S1 O2 1.434(4) .
S1 N1 1.589(5) .
S1 C5 1.781(7) .
O6 C19 1.380(6) .
O6 C18 1.457(6) .
O3 C10 1.387(7) .
O3 C9 1.453(7) .
O7 C25 1.251(6) .
O8 C25 1.271(6) .
O8 Gd1 2.362(4) 2_576
O4 C16 1.215(6) .
O9 C28 1.373(7) .
O9 C27 1.419(7) .
O11 C34 1.267(7) .
O11 Gd1 2.450(4) 2_576
O5 C16 1.273(7) .
O5 Gd1 2.418(4) 2_576
O12 C36 1.209(7) .
O10 C34 1.259(7) .
O10 Gd1 2.422(4) 2_576
C25 C24 1.494(8) .
N1 C8 1.486(7) .
N1 H1 0.8600 .
C10 C11 1.380(8) .
C10 C15 1.392(8) .
O13 C39 1.229(7) .
C9 C8 1.515(7) .
C9 H9A 0.9700 .
C9 H9B 0.9700 .
C8 C18 1.530(8) .
C8 C27 1.547(8) .
C28 C29 1.365(8) .
C28 C33 1.393(8) .
C19 C20 1.375(8) .
C19 C24 1.383(8) .
C18 H18A 0.9700 .
C18 H18B 0.9700 .
C22 C23 1.351(9) .
C22 C21 1.382(10) .
C22 H22 0.9300 .
C34 C33 1.495(8) .
C34 Gd1 2.800(7) 2_576
C16 C15 1.507(8) .
C33 C32 1.365(8) .
C15 C14 1.389(8) .
N2 C36 1.305(8) .
N2 C38 1.436(10) .
N2 C37 1.460(10) .
C24 C23 1.374(8) .
C32 C31 1.394(9) .
C32 H32 0.9300 .
C37 H37A 0.9600 .
C37 H37B 0.9600 .
C37 H37C 0.9600 .
C29 C30 1.376(9) .
C29 H29 0.9300 .
C21 C20 1.370(9) .
C21 C26 1.521(9) .
C12 C13 1.380(9) .
C12 C11 1.395(8) .
C12 C17 1.503(9) .
C20 H20 0.9300 .
C27 H27A 0.9700 .
C27 H27B 0.9700 .
C23 H23 0.9300 .
C31 C30 1.380(9) .
C31 H31 0.9300 .
C36 H36 0.9300 .
C14 C13 1.379(8) .
C14 H14 0.9300 .
C11 H11 0.9300 .
C13 H13 0.9300 .
C5 C6 1.358(9) .
C5 C4 1.359(9) .
C6 C7 1.357(10) .
C6 H6 0.9300 .
C7 C2 1.391(12) .
C7 H7 0.9300 .
C1 C2 1.529(11) .
C1 H1A 0.9600 .
C1 H1B 0.9600 .
C1 H1C 0.9600 .
C3 C4 1.371(11) .
C3 C2 1.376(12) .
C3 H3 0.9300 .
C4 H4 0.9300 .
C26 H26A 0.9600 .
C26 H26B 0.9600 .
C26 H26C 0.9600 .
C17 H17A 0.9600 .
C17 H17B 0.9600 .
C17 H17C 0.9600 .
C30 C35 1.527(9) .
C35 H35A 0.9600 .
C35 H35B 0.9600 .
C35 H35C 0.9600 .
C39 N3 1.301(8) .
C39 H39 0.9300 .
N3 C41 1.448(9) .
N3 C40 1.464(8) .
C40 H40A 0.9600 .
C40 H40B 0.9600 .
C40 H40C 0.9600 .
C41 H41A 0.9600 .
C41 H41B 0.9600 .
C41 H41C 0.9600 .
C38 H38A 0.9600 .
C38 H38B 0.9600 .
C38 H38C 0.9600 .

loop_
_geom_torsion_atom_site_label_1
_geom_torsion_atom_site_label_2
_geom_torsion_atom_site_label_3
_geom_torsion_atom_site_label_4
_geom_torsion
_geom_torsion_site_symmetry_1
_geom_torsion_site_symmetry_4
O8 Gd1 O7 C25 -9.8(4) 2_576 .
O4 Gd1 O7 C25 -75.0(3) . .
O5 Gd1 O7 C25 60.4(3) 2_576 .
O10 Gd1 O7 C25 104.3(4) 2_576 .
O13 Gd1 O7 C25 135.9(3) . .
O11 Gd1 O7 C25 -145.8(3) 2_576 .
O12 Gd1 O7 C25 -149.4(4) . .
O8 Gd1 O7 C25 -4.2(3) . .
C34 Gd1 O7 C25 152.0(5) 2_576 .
Gd1 Gd1 O7 C25 -7.0(3) 2_576 .
O8 Gd1 O8 C25 178.9(4) 2_576 .
O4 Gd1 O8 C25 101.7(3) . .
O5 Gd1 O8 C25 -96.9(3) 2_576 .
O10 Gd1 O8 C25 -128.4(3) 2_576 .
O13 Gd1 O8 C25 -38.2(3) . .
O11 Gd1 O8 C25 146.9(3) 2_576 .
O12 Gd1 O8 C25 41.9(3) . .
O7 Gd1 O8 C25 4.1(3) . .
C34 Gd1 O8 C25 -162.5(3) 2_576 .
Gd1 Gd1 O8 C25 178.9(4) 2_576 .
O8 Gd1 O8 Gd1 0.0 2_576 2_576
O4 Gd1 O8 Gd1 -77.20(15) . 2_576
O5 Gd1 O8 Gd1 84.14(16) 2_576 2_576
O10 Gd1 O8 Gd1 52.6(2) 2_576 2_576
O13 Gd1 O8 Gd1 142.91(15) . 2_576
O11 Gd1 O8 Gd1 -32.0(3) 2_576 2_576
O12 Gd1 O8 Gd1 -137.00(15) . 2_576
O7 Gd1 O8 Gd1 -174.9(2) . 2_576
C34 Gd1 O8 Gd1 18.5(3) 2_576 2_576
C25 Gd1 O8 Gd1 -178.9(4) . 2_576
O8 Gd1 O4 C16 -23.5(6) 2_576 .
O5 Gd1 O4 C16 27.9(7) 2_576 .
O10 Gd1 O4 C16 -77.2(6) 2_576 .
O13 Gd1 O4 C16 156.2(5) . .
O11 Gd1 O4 C16 -106.5(6) 2_576 .
O12 Gd1 O4 C16 177.9(6) . .
O7 Gd1 O4 C16 102.2(6) . .
O8 Gd1 O4 C16 51.7(6) . .
C34 Gd1 O4 C16 -92.2(6) 2_576 .
C25 Gd1 O4 C16 77.5(6) . .
Gd1 Gd1 O4 C16 16.4(6) 2_576 .
O8 Gd1 O12 C36 -41.3(6) 2_576 .
O4 Gd1 O12 C36 -8.7(5) . .
O5 Gd1 O12 C36 134.4(5) 2_576 .
O10 Gd1 O12 C36 -137.8(5) 2_576 .
O13 Gd1 O12 C36 157.5(6) . .
O11 Gd1 O12 C36 -98.5(6) 2_576 .
O7 Gd1 O12 C36 79.6(6) . .
O8 Gd1 O12 C36 50.0(6) . .
C34 Gd1 O12 C36 -116.5(6) 2_576 .
C25 Gd1 O12 C36 67.0(6) . .
Gd1 Gd1 O12 C36 16.8(6) 2_576 .
Gd1 O7 C25 O8 7.8(6) . .
Gd1 O7 C25 C24 -167.0(4) . .
Gd1 O8 C25 O7 169.6(8) 2_576 .
Gd1 O8 C25 O7 -7.3(5) . .
Gd1 O8 C25 C24 -15.6(14) 2_576 .
Gd1 O8 C25 C24 167.5(4) . .
Gd1 O8 C25 Gd1 176.9(11) 2_576 .
O8 Gd1 C25 O7 171.6(3) 2_576 .
O4 Gd1 C25 O7 101.2(3) . .
O5 Gd1 C25 O7 -114.4(3) 2_576 .
O10 Gd1 C25 O7 -110.5(4) 2_576 .
O13 Gd1 C25 O7 -42.0(3) . .
O11 Gd1 C25 O7 87.1(6) 2_576 .
O12 Gd1 C25 O7 29.6(3) . .
O8 Gd1 C25 O7 172.6(5) . .
C34 Gd1 C25 O7 -133.5(7) 2_576 .
Gd1 Gd1 C25 O7 171.9(4) 2_576 .
O8 Gd1 C25 O8 -1.0(4) 2_576 .
O4 Gd1 C25 O8 -71.4(3) . .
O5 Gd1 C25 O8 73.0(3) 2_576 .
O10 Gd1 C25 O8 76.9(4) 2_576 .
O13 Gd1 C25 O8 145.4(3) . .
O11 Gd1 C25 O8 -85.5(6) 2_576 .
O12 Gd1 C25 O8 -143.0(3) . .
O7 Gd1 C25 O8 -172.6(5) . .
C34 Gd1 C25 O8 53.9(9) 2_576 .
Gd1 Gd1 C25 O8 -0.7(2) 2_576 .
O8 Gd1 C25 C24 -112.7(18) 2_576 .
O4 Gd1 C25 C24 176.9(19) . .
O5 Gd1 C25 C24 -38.7(18) 2_576 .
O10 Gd1 C25 C24 -34.8(19) 2_576 .
O13 Gd1 C25 C24 33.7(19) . .
O11 Gd1 C25 C24 162.8(16) 2_576 .
O12 Gd1 C25 C24 105.3(18) . .
O7 Gd1 C25 C24 75.7(18) . .
O8 Gd1 C25 C24 -111.7(19) . .
C34 Gd1 C25 C24 -58(2) 2_576 .
Gd1 Gd1 C25 C24 -112.4(19) 2_576 .
O1 S1 N1 C8 -31.7(6) . .
O2 S1 N1 C8 -162.0(5) . .
C5 S1 N1 C8 83.9(5) . .
C9 O3 C10 C11 -83.3(6) . .
C9 O3 C10 C15 99.5(6) . .
O8 Gd1 O13 C39 12.4(7) 2_576 .
O4 Gd1 O13 C39 -167.0(5) . .
O5 Gd1 O13 C39 -23.2(5) 2_576 .
O10 Gd1 O13 C39 51.2(6) 2_576 .
O11 Gd1 O13 C39 99.9(6) 2_576 .
O12 Gd1 O13 C39 171.1(6) . .
O7 Gd1 O13 C39 -110.2(6) . .
O8 Gd1 O13 C39 -77.4(6) . .
C34 Gd1 O13 C39 74.9(6) 2_576 .
C25 Gd1 O13 C39 -93.0(6) . .
Gd1 Gd1 O13 C39 -48.3(6) 2_576 .
C10 O3 C9 C8 -172.7(4) . .
S1 N1 C8 C9 -55.6(7) . .
S1 N1 C8 C18 -174.3(4) . .
S1 N1 C8 C27 68.1(6) . .
O3 C9 C8 N1 -66.7(6) . .
O3 C9 C8 C18 51.3(6) . .
O3 C9 C8 C27 169.9(4) . .
C27 O9 C28 C29 -23.1(9) . .
C27 O9 C28 C33 157.8(6) . .
C18 O6 C19 C20 138.2(5) . .
C18 O6 C19 C24 -42.8(8) . .
C19 O6 C18 C8 -119.1(5) . .
N1 C8 C18 O6 -61.9(6) . .
C9 C8 C18 O6 174.0(5) . .
C27 C8 C18 O6 55.4(6) . .
Gd1 O10 C34 O11 7.8(6) 2_576 .
Gd1 O10 C34 C33 -171.2(5) 2_576 .
Gd1 O11 C34 O10 -7.7(6) 2_576 .
Gd1 O11 C34 C33 171.4(5) 2_576 .
Gd1 O4 C16 O5 -13.9(10) . .
Gd1 O4 C16 C15 163.0(4) . .
Gd1 O5 C16 O4 -8.7(10) 2_576 .
Gd1 O5 C16 C15 174.2(4) 2_576 .
C29 C28 C33 C32 2.0(9) . .
O9 C28 C33 C32 -178.8(6) . .
C29 C28 C33 C34 -179.1(6) . .
O9 C28 C33 C34 0.1(9) . .
O10 C34 C33 C32 -162.2(6) . .
O11 C34 C33 C32 18.8(9) . .
O10 C34 C33 C28 19.0(9) . .
O11 C34 C33 C28 -160.1(6) . .
C11 C10 C15 C14 -0.9(9) . .
O3 C10 C15 C14 176.2(5) . .
C11 C10 C15 C16 -179.3(6) . .
O3 C10 C15 C16 -2.1(8) . .
O4 C16 C15 C14 -104.6(7) . .
O5 C16 C15 C14 72.7(7) . .
O4 C16 C15 C10 73.6(8) . .
O5 C16 C15 C10 -109.0(6) . .
C20 C19 C24 C23 -2.6(9) . .
O6 C19 C24 C23 178.4(5) . .
C20 C19 C24 C25 173.9(5) . .
O6 C19 C24 C25 -5.0(9) . .
O7 C25 C24 C23 116.6(6) . .
O8 C25 C24 C23 -58.3(7) . .
Gd1 C25 C24 C23 48(2) . .
O7 C25 C24 C19 -59.8(7) . .
O8 C25 C24 C19 125.2(6) . .
Gd1 C25 C24 C19 -128.9(17) . .
C28 C33 C32 C31 -1.7(10) . .
C34 C33 C32 C31 179.3(6) . .
O9 C28 C29 C30 -179.9(6) . .
C33 C28 C29 C30 -0.8(10) . .
C23 C22 C21 C20 1.5(11) . .
C23 C22 C21 C26 -175.5(7) . .
C22 C21 C20 C19 0.5(10) . .
C26 C21 C20 C19 177.4(7) . .
O6 C19 C20 C21 179.2(6) . .
C24 C19 C20 C21 0.1(9) . .
C28 O9 C27 C8 -147.8(5) . .
N1 C8 C27 O9 169.4(4) . .
C9 C8 C27 O9 -63.3(6) . .
C18 C8 C27 O9 53.9(6) . .
C21 C22 C23 C24 -4.1(11) . .
C19 C24 C23 C22 4.6(9) . .
C25 C24 C23 C22 -172.0(6) . .
C33 C32 C31 C30 0.3(11) . .
Gd1 O12 C36 N2 -179.2(5) . .
C38 N2 C36 O12 0.4(11) . .
C37 N2 C36 O12 178.3(7) . .
C10 C15 C14 C13 0.7(9) . .
C16 C15 C14 C13 179.1(6) . .
O3 C10 C11 C12 -176.3(5) . .
C15 C10 C11 C12 0.8(9) . .
C13 C12 C11 C10 -0.3(10) . .
C17 C12 C11 C10 -179.6(6) . .
C15 C14 C13 C12 -0.4(11) . .
C11 C12 C13 C14 0.2(10) . .
C17 C12 C13 C14 179.4(7) . .
O1 S1 C5 C6 168.5(6) . .
O2 S1 C5 C6 -62.0(7) . .
N1 S1 C5 C6 51.1(7) . .
O1 S1 C5 C4 -15.9(6) . .
O2 S1 C5 C4 113.7(6) . .
N1 S1 C5 C4 -133.2(6) . .
C4 C5 C6 C7 -0.9(12) . .
S1 C5 C6 C7 174.7(6) . .
C5 C6 C7 C2 2.0(14) . .
C6 C5 C4 C3 -0.7(11) . .
S1 C5 C4 C3 -176.3(6) . .
C2 C3 C4 C5 1.2(13) . .
C28 C29 C30 C31 -0.7(10) . .
C28 C29 C30 C35 -179.5(7) . .
C32 C31 C30 C29 1.0(11) . .
C32 C31 C30 C35 179.8(7) . .
Gd1 O13 C39 N3 175.7(5) . .
O13 C39 N3 C41 -177.5(8) . .
O13 C39 N3 C40 0.2(11) . .
C4 C3 C2 C7 -0.1(14) . .
C4 C3 C2 C1 179.7(8) . .
C6 C7 C2 C3 -1.5(14) . .
C6 C7 C2 C1 178.7(8) . .

loop_
_platon_squeeze_void_nr
_platon_squeeze_void_average_x
_platon_squeeze_void_average_y
_platon_squeeze_void_average_z
_platon_squeeze_void_volume
_platon_squeeze_void_count_electrons
_platon_squeeze_void_content
1 0.500 0.392 0.108 848 275 ' '
